data_2230655
loop_
_publ_author_name
'Mehdi, Sayed Hasan'
'Sulaiman, Othman'
'Ghalib, Raza Murad'
'Yeap, Chin Sing'
'Fun, Hoong-Kun'

_publ_section_title
;
 9-(3,4-Dimethoxyphenyl)-3,3,6,6-tetramethyl-4,5,6,9-tetrahydro-3<i>H</i>-xanthene-1,8(2<i>H</i>,7<i>H</i>)-dione
;
_journal_coeditor_code HB5885
_journal_issue 7
_journal_name_full 'Acta Crystallographica Section E'
_journal_page_first o1719
_journal_page_last o1720
_journal_paper_doi 10.1107/S1600536811023014
_journal_volume 67
_journal_year 2011
_chemical_formula_iupac 'C25 H30 O5'
_chemical_formula_moiety 'C25 H30 O5'
_chemical_formula_sum 'C25 H30 O5'
_chemical_formula_weight 410.49
_chemical_name_systematic
;
9-(3,4-Dimethoxyphenyl)-3,3,6,6-tetramethyl-4,5,6,9-tetrahydro-
3<i>H</i>-xanthene-1,8(2<i>H</i>,7<i>H</i>)-dione
;
_space_group_IT_number 2
_symmetry_cell_setting triclinic
_symmetry_space_group_name_Hall '-P 1'
_symmetry_space_group_name_H-M 'P -1'
_atom_sites_solution_hydrogens geom
_atom_sites_solution_primary direct
_atom_sites_solution_secondary difmap
_audit_creation_method SHELXL-97
_cell_angle_alpha 85.872(4)
_cell_angle_beta 86.537(4)
_cell_angle_gamma 74.425(3)
_cell_formula_units_Z 4
_cell_length_a 9.4895(7)
_cell_length_b 10.2283(7)
_cell_length_c 23.3218(16)
_cell_measurement_reflns_used 9984
_cell_measurement_temperature 100
_cell_measurement_theta_max 29.98
_cell_measurement_theta_min 2.20
_cell_volume 2172.9(3)
_computing_cell_refinement 'SAINT (Bruker, 2009)'
_computing_data_collection 'APEX2 (Bruker, 2009)'
_computing_data_reduction 'SAINT (Bruker, 2009)'
_computing_molecular_graphics 'SHELXTL (Sheldrick, 2008)'
_computing_publication_material 'SHELXTL (Sheldrick, 2008) and PLATON (Spek, 2009)'
_computing_structure_refinement 'SHELXTL (Sheldrick, 2008)'
_computing_structure_solution 'SHELXTL (Sheldrick, 2008)'
_diffrn_ambient_temperature 100
_diffrn_measured_fraction_theta_full 0.996
_diffrn_measured_fraction_theta_max 0.996
_diffrn_measurement_device_type 'Bruker SMART APEXII CCD'
_diffrn_measurement_method '\f and \w'
_diffrn_radiation_monochromator graphite
_diffrn_radiation_source 'fine-focus sealed tube'
_diffrn_radiation_type MoK\a
_diffrn_radiation_wavelength 0.71073
_diffrn_reflns_av_R_equivalents 0.0398
_diffrn_reflns_av_sigmaI/netI 0.0439
_diffrn_reflns_limit_h_max 12
_diffrn_reflns_limit_h_min -12
_diffrn_reflns_limit_k_max 13
_diffrn_reflns_limit_k_min -13
_diffrn_reflns_limit_l_max 31
_diffrn_reflns_limit_l_min -31
_diffrn_reflns_number 44431
_diffrn_reflns_theta_full 29.00
_diffrn_reflns_theta_max 29.00
_diffrn_reflns_theta_min 0.88
_diffrn_standards_number 0
_exptl_absorpt_coefficient_mu 0.086
_exptl_absorpt_correction_T_max 0.983
_exptl_absorpt_correction_T_min 0.965
_exptl_absorpt_correction_type multi-scan
_exptl_absorpt_process_details '(<i>SADABS</i>; Bruker, 2009)'
_exptl_crystal_colour yellow
_exptl_crystal_density_diffrn 1.255
_exptl_crystal_density_method 'not measured'
_exptl_crystal_description block
_exptl_crystal_F_000 880
_exptl_crystal_size_max 0.42
_exptl_crystal_size_mid 0.39
_exptl_crystal_size_min 0.20
_refine_diff_density_max 0.420
_refine_diff_density_min -0.279
_refine_ls_extinction_method none
_refine_ls_goodness_of_fit_ref 1.014
_refine_ls_hydrogen_treatment constr
_refine_ls_matrix_type full
_refine_ls_number_parameters 553
_refine_ls_number_reflns 11497
_refine_ls_number_restraints 0
_refine_ls_restrained_S_all 1.014
_refine_ls_R_factor_all 0.0743
_refine_ls_R_factor_gt 0.0535
_refine_ls_shift/su_max 0.001
_refine_ls_shift/su_mean 0.000
_refine_ls_structure_factor_coef Fsqd
_refine_ls_weighting_details 'calc w=1/[\s^2^(Fo^2^)+(0.0552P)^2^+1.1161P] where P=(Fo^2^+2Fc^2^)/3'
_refine_ls_weighting_scheme calc
_refine_ls_wR_factor_gt 0.1172
_refine_ls_wR_factor_ref 0.1273
_reflns_number_gt 8871
_reflns_number_total 11497
_reflns_threshold_expression I>2\s(I)
_cod_data_source_file hb5885.cif
_cod_data_source_block I
_cod_database_code 2230655
_cod_database_fobs_code 2230655

loop_
_symmetry_equiv_pos_as_xyz
'x, y, z'
'-x, -y, -z'

loop_
_atom_site_type_symbol
_atom_site_label
_atom_site_fract_x
_atom_site_fract_y
_atom_site_fract_z
_atom_site_U_iso_or_equiv
_atom_site_adp_type
_atom_site_calc_flag
_atom_site_refinement_flags
_atom_site_occupancy
_atom_site_symmetry_multiplicity
_atom_site_disorder_assembly
_atom_site_disorder_group
O O1A 0.51121(11) 0.01893(10) 0.13242(4) 0.0167(2) Uani d . 1 1 . .
O O2A 0.30935(12) 0.27866(12) -0.03360(5) 0.0222(2) Uani d . 1 1 . .
O O3A -0.00427(11) 0.10581(11) 0.13190(5) 0.0194(2) Uani d . 1 1 . .
O O4A 0.03071(11) 0.72025(10) 0.14408(5) 0.0170(2) Uani d . 1 1 . .
O O5A 0.26685(12) 0.56744(11) 0.18780(5) 0.0212(2) Uani d . 1 1 . .
C C1A 0.39692(15) 0.15892(14) 0.05242(6) 0.0130(3) Uani d . 1 1 . .
C C2A 0.41570(16) 0.22544(14) -0.00480(6) 0.0146(3) Uani d . 1 1 . .
C C3A 0.56930(16) 0.22129(15) -0.02765(6) 0.0163(3) Uani d . 1 1 . .
H H3AA 0.5662 0.3059 -0.0516 0.020 Uiso calc R 1 1 . .
H H3AB 0.6034 0.1442 -0.0529 0.020 Uiso calc R 1 1 . .
C C4A 0.68098(16) 0.20643(15) 0.01876(6) 0.0156(3) Uani d . 1 1 . .
C C5A 0.67052(16) 0.08554(15) 0.06052(6) 0.0153(3) Uani d . 1 1 . .
H H5AA 0.7132 -0.0002 0.0412 0.018 Uiso calc R 1 1 . .
H H5AB 0.7289 0.0847 0.0944 0.018 Uiso calc R 1 1 . .
C C6A 0.51680(16) 0.09159(14) 0.08028(6) 0.0137(3) Uani d . 1 1 . .
C C7A 0.37572(16) 0.00791(14) 0.15400(6) 0.0147(3) Uani d . 1 1 . .
C C8A 0.38861(16) -0.08773(15) 0.20637(6) 0.0176(3) Uani d . 1 1 . .
H H8AA 0.4737 -0.0831 0.2280 0.021 Uiso calc R 1 1 . .
H H8AB 0.4064 -0.1818 0.1943 0.021 Uiso calc R 1 1 . .
C C9A 0.24950(16) -0.05339(15) 0.24603(6) 0.0167(3) Uani d . 1 1 . .
C C10A 0.11824(17) -0.04029(15) 0.20912(6) 0.0173(3) Uani d . 1 1 . .
H H10A 0.1195 -0.1320 0.1977 0.021 Uiso calc R 1 1 . .
H H10B 0.0276 -0.0067 0.2330 0.021 Uiso calc R 1 1 . .
C C11A 0.11168(16) 0.05299(14) 0.15528(6) 0.0150(3) Uani d . 1 1 . .
C C12A 0.25000(16) 0.07503(14) 0.12990(6) 0.0133(3) Uani d . 1 1 . .
C C13A 0.24385(15) 0.17523(14) 0.07831(6) 0.0129(3) Uani d . 1 1 . .
H H13A 0.1811 0.1549 0.0490 0.015 Uiso calc R 1 1 . .
C C14A 0.18013(15) 0.32153(14) 0.09553(6) 0.0132(3) Uani d . 1 1 . .
C C15A 0.25380(16) 0.37360(14) 0.13478(6) 0.0151(3) Uani d . 1 1 . .
H H15A 0.3402 0.3170 0.1511 0.018 Uiso calc R 1 1 . .
C C16A 0.20193(16) 0.50682(15) 0.15011(6) 0.0150(3) Uani d . 1 1 . .
C C17A 0.07316(15) 0.59013(14) 0.12625(6) 0.0140(3) Uani d . 1 1 . .
C C18A -0.00021(16) 0.53859(14) 0.08766(6) 0.0151(3) Uani d . 1 1 . .
H H18A -0.0873 0.5945 0.0716 0.018 Uiso calc R 1 1 . .
C C19A 0.05405(15) 0.40429(14) 0.07237(6) 0.0143(3) Uani d . 1 1 . .
H H19A 0.0037 0.3694 0.0457 0.017 Uiso calc R 1 1 . .
C C20A -0.09712(16) 0.80929(15) 0.11921(7) 0.0169(3) Uani d . 1 1 . .
H H20A -0.1143 0.9000 0.1337 0.025 Uiso calc R 1 1 . .
H H20B -0.1820 0.7738 0.1296 0.025 Uiso calc R 1 1 . .
H H20C -0.0825 0.8150 0.0772 0.025 Uiso calc R 1 1 . .
C C21A 0.4031(2) 0.48823(19) 0.20905(9) 0.0326(4) Uani d . 1 1 . .
H H21A 0.4398 0.5414 0.2351 0.049 Uiso calc R 1 1 . .
H H21B 0.4740 0.4631 0.1767 0.049 Uiso calc R 1 1 . .
H H21C 0.3891 0.4057 0.2300 0.049 Uiso calc R 1 1 . .
C C22A 0.65038(18) 0.33737(16) 0.05122(7) 0.0223(3) Uani d . 1 1 . .
H H22A 0.6608 0.4127 0.0244 0.033 Uiso calc R 1 1 . .
H H22B 0.7203 0.3249 0.0817 0.033 Uiso calc R 1 1 . .
H H22C 0.5505 0.3580 0.0683 0.033 Uiso calc R 1 1 . .
C C23A 0.83548(17) 0.17712(16) -0.00895(7) 0.0203(3) Uani d . 1 1 . .
H H23A 0.8439 0.2542 -0.0352 0.031 Uiso calc R 1 1 . .
H H23B 0.8548 0.0949 -0.0305 0.031 Uiso calc R 1 1 . .
H H23C 0.9068 0.1634 0.0211 0.031 Uiso calc R 1 1 . .
C C24A 0.23732(19) 0.07937(17) 0.27513(7) 0.0244(3) Uani d . 1 1 . .
H H24A 0.1489 0.1000 0.3004 0.037 Uiso calc R 1 1 . .
H H24B 0.2317 0.1537 0.2457 0.037 Uiso calc R 1 1 . .
H H24C 0.3236 0.0692 0.2979 0.037 Uiso calc R 1 1 . .
C C25A 0.25761(18) -0.16875(17) 0.29255(7) 0.0235(3) Uani d . 1 1 . .
H H25A 0.1710 -0.1456 0.3188 0.035 Uiso calc R 1 1 . .
H H25B 0.3460 -0.1813 0.3142 0.035 Uiso calc R 1 1 . .
H H25C 0.2610 -0.2531 0.2744 0.035 Uiso calc R 1 1 . .
O O1B -0.06753(11) 0.41491(11) 0.63022(4) 0.0175(2) Uani d . 1 1 . .
O O2B 0.17623(12) 0.22238(12) 0.46132(5) 0.0258(3) Uani d . 1 1 . .
O O3B 0.43753(12) 0.39314(12) 0.61832(5) 0.0246(3) Uani d . 1 1 . .
O O4B 0.48890(11) -0.23710(10) 0.66652(5) 0.0195(2) Uani d . 1 1 . .
O O5B 0.23066(11) -0.09300(11) 0.71319(4) 0.0182(2) Uani d . 1 1 . .
C C1B 0.06703(16) 0.30810(15) 0.54858(6) 0.0156(3) Uani d . 1 1 . .
C C2B 0.06302(17) 0.26311(15) 0.49034(6) 0.0177(3) Uani d . 1 1 . .
C C3B -0.08492(17) 0.27615(16) 0.46638(6) 0.0195(3) Uani d . 1 1 . .
H H3BA -0.0750 0.2027 0.4398 0.023 Uiso calc R 1 1 . .
H H3BB -0.1144 0.3638 0.4436 0.023 Uiso calc R 1 1 . .
C C4B -0.20776(16) 0.26930(15) 0.51161(6) 0.0167(3) Uani d . 1 1 . .
C C5B -0.20940(16) 0.37152(15) 0.55704(6) 0.0173(3) Uani d . 1 1 . .
H H5BA -0.2512 0.4648 0.5405 0.021 Uiso calc R 1 1 . .
H H5BB -0.2736 0.3555 0.5904 0.021 Uiso calc R 1 1 . .
C C6B -0.06074(16) 0.36086(15) 0.57727(6) 0.0157(3) Uani d . 1 1 . .
C C7B 0.05787(16) 0.44058(15) 0.64789(6) 0.0160(3) Uani d . 1 1 . .
C C8B 0.02695(17) 0.52491(16) 0.69919(7) 0.0187(3) Uani d . 1 1 . .
H H8BA -0.0426 0.4924 0.7262 0.022 Uiso calc R 1 1 . .
H H8BB -0.0201 0.6205 0.6867 0.022 Uiso calc R 1 1 . .
C C9B 0.16583(17) 0.51902(15) 0.73048(6) 0.0180(3) Uani d . 1 1 . .
C C10B 0.28224(17) 0.54196(16) 0.68493(7) 0.0195(3) Uani d . 1 1 . .
H H10C 0.2476 0.6339 0.6659 0.023 Uiso calc R 1 1 . .
H H10D 0.3736 0.5379 0.7042 0.023 Uiso calc R 1 1 . .
C C11B 0.31460(16) 0.43762(16) 0.63990(7) 0.0185(3) Uani d . 1 1 . .
C C12B 0.18952(16) 0.39419(14) 0.62110(6) 0.0158(3) Uani d . 1 1 . .
C C13B 0.21341(16) 0.29660(15) 0.57359(6) 0.0156(3) Uani d . 1 1 . .
H H13B 0.2789 0.3248 0.5427 0.019 Uiso calc R 1 1 . .
C C14B 0.28762(16) 0.15174(15) 0.59614(6) 0.0153(3) Uani d . 1 1 . .
C C15B 0.22690(16) 0.09184(15) 0.64401(6) 0.0165(3) Uani d . 1 1 . .
H H15B 0.1366 0.1405 0.6613 0.020 Uiso calc R 1 1 . .
C C16B 0.29577(16) -0.03643(15) 0.66644(6) 0.0154(3) Uani d . 1 1 . .
C C17B 0.42943(16) -0.11082(15) 0.64140(6) 0.0150(3) Uani d . 1 1 . .
C C18B 0.49040(16) -0.05217(15) 0.59372(6) 0.0163(3) Uani d . 1 1 . .
H H18B 0.5805 -0.1007 0.5763 0.020 Uiso calc R 1 1 . .
C C19B 0.41944(16) 0.07738(15) 0.57161(6) 0.0164(3) Uani d . 1 1 . .
H H19B 0.4621 0.1159 0.5390 0.020 Uiso calc R 1 1 . .
C C20B 0.61663(17) -0.31935(16) 0.63789(7) 0.0215(3) Uani d . 1 1 . .
H H20D 0.6444 -0.4098 0.6577 0.032 Uiso calc R 1 1 . .
H H20E 0.6974 -0.2766 0.6385 0.032 Uiso calc R 1 1 . .
H H20F 0.5954 -0.3278 0.5979 0.032 Uiso calc R 1 1 . .
C C21B 0.29838(18) -0.08858(17) 0.76608(7) 0.0221(3) Uani d . 1 1 . .
H H21D 0.2459 -0.1256 0.7979 0.033 Uiso calc R 1 1 . .
H H21E 0.2950 0.0058 0.7727 0.033 Uiso calc R 1 1 . .
H H21F 0.4006 -0.1429 0.7638 0.033 Uiso calc R 1 1 . .
C C22B -0.18128(19) 0.12487(16) 0.53976(7) 0.0226(3) Uani d . 1 1 . .
H H22D -0.1820 0.0612 0.5104 0.034 Uiso calc R 1 1 . .
H H22E -0.2588 0.1223 0.5692 0.034 Uiso calc R 1 1 . .
H H22F -0.0861 0.0989 0.5576 0.034 Uiso calc R 1 1 . .
C C23B -0.35524(18) 0.30927(17) 0.48314(7) 0.0227(3) Uani d . 1 1 . .
H H23D -0.3562 0.2436 0.4547 0.034 Uiso calc R 1 1 . .
H H23E -0.3704 0.4002 0.4640 0.034 Uiso calc R 1 1 . .
H H23G -0.4338 0.3098 0.5125 0.034 Uiso calc R 1 1 . .
C C24B 0.22219(19) 0.37987(17) 0.76248(7) 0.0246(4) Uani d . 1 1 . .
H H24D 0.1452 0.3623 0.7895 0.037 Uiso calc R 1 1 . .
H H24G 0.3083 0.3795 0.7838 0.037 Uiso calc R 1 1 . .
H H24E 0.2491 0.3089 0.7347 0.037 Uiso calc R 1 1 . .
C C25B 0.13179(19) 0.63007(17) 0.77360(7) 0.0226(3) Uani d . 1 1 . .
H H25D 0.0522 0.6180 0.8005 0.034 Uiso calc R 1 1 . .
H H25E 0.1020 0.7194 0.7530 0.034 Uiso calc R 1 1 . .
H H25F 0.2193 0.6241 0.7950 0.034 Uiso calc R 1 1 . .

loop_
_atom_site_aniso_label
_atom_site_aniso_U_11
_atom_site_aniso_U_22
_atom_site_aniso_U_33
_atom_site_aniso_U_12
_atom_site_aniso_U_13
_atom_site_aniso_U_23
O1A 0.0117(5) 0.0192(5) 0.0173(5) -0.0019(4) -0.0001(4) 0.0038(4)
O2A 0.0161(5) 0.0282(6) 0.0198(5) -0.0020(4) -0.0034(4) 0.0031(5)
O3A 0.0142(5) 0.0211(5) 0.0228(5) -0.0046(4) -0.0010(4) -0.0011(4)
O4A 0.0151(5) 0.0109(5) 0.0230(5) 0.0012(4) -0.0043(4) -0.0027(4)
O5A 0.0169(5) 0.0177(5) 0.0284(6) 0.0006(4) -0.0105(5) -0.0084(5)
C1A 0.0122(7) 0.0116(6) 0.0153(7) -0.0027(5) 0.0003(5) -0.0035(5)
C2A 0.0158(7) 0.0120(6) 0.0157(7) -0.0026(5) -0.0010(6) -0.0036(5)
C3A 0.0155(7) 0.0180(7) 0.0140(7) -0.0027(5) 0.0004(5) 0.0003(6)
C4A 0.0137(7) 0.0157(7) 0.0168(7) -0.0035(5) 0.0008(5) -0.0004(5)
C5A 0.0125(7) 0.0148(7) 0.0166(7) -0.0005(5) -0.0002(5) -0.0002(5)
C6A 0.0147(7) 0.0117(6) 0.0145(6) -0.0029(5) 0.0002(5) -0.0016(5)
C7A 0.0140(7) 0.0136(7) 0.0166(7) -0.0036(5) 0.0015(5) -0.0026(5)
C8A 0.0159(7) 0.0159(7) 0.0186(7) -0.0013(5) -0.0004(6) 0.0021(6)
C9A 0.0178(7) 0.0170(7) 0.0150(7) -0.0047(6) 0.0019(6) -0.0015(6)
C10A 0.0183(7) 0.0172(7) 0.0176(7) -0.0072(6) 0.0021(6) -0.0021(6)
C11A 0.0156(7) 0.0138(7) 0.0164(7) -0.0042(5) -0.0002(6) -0.0051(5)
C12A 0.0144(7) 0.0107(6) 0.0148(6) -0.0028(5) 0.0005(5) -0.0031(5)
C13A 0.0111(6) 0.0119(6) 0.0148(6) -0.0011(5) -0.0009(5) -0.0019(5)
C14A 0.0117(7) 0.0132(6) 0.0140(6) -0.0023(5) 0.0014(5) -0.0005(5)
C15A 0.0118(7) 0.0146(7) 0.0173(7) -0.0005(5) -0.0022(5) -0.0005(5)
C16A 0.0134(7) 0.0155(7) 0.0159(7) -0.0031(5) -0.0015(5) -0.0022(5)
C17A 0.0125(7) 0.0121(6) 0.0162(7) -0.0017(5) 0.0009(5) 0.0000(5)
C18A 0.0121(7) 0.0139(7) 0.0174(7) -0.0003(5) -0.0015(5) 0.0007(5)
C19A 0.0123(7) 0.0155(7) 0.0153(7) -0.0036(5) -0.0014(5) -0.0023(5)
C20A 0.0130(7) 0.0129(7) 0.0219(7) 0.0016(5) -0.0030(6) -0.0001(6)
C21A 0.0249(9) 0.0268(9) 0.0440(11) 0.0035(7) -0.0212(8) -0.0127(8)
C22A 0.0210(8) 0.0189(8) 0.0279(8) -0.0064(6) 0.0011(7) -0.0056(6)
C23A 0.0152(7) 0.0239(8) 0.0215(8) -0.0056(6) 0.0026(6) 0.0004(6)
C24A 0.0281(9) 0.0249(8) 0.0209(8) -0.0067(7) -0.0017(7) -0.0075(6)
C25A 0.0228(8) 0.0261(8) 0.0203(8) -0.0062(6) 0.0020(6) 0.0033(6)
O1B 0.0123(5) 0.0217(5) 0.0192(5) -0.0047(4) 0.0028(4) -0.0084(4)
O2B 0.0199(6) 0.0333(7) 0.0213(6) -0.0025(5) 0.0077(5) -0.0068(5)
O3B 0.0141(5) 0.0300(6) 0.0296(6) -0.0065(5) 0.0039(5) -0.0022(5)
O4B 0.0171(5) 0.0149(5) 0.0229(5) 0.0007(4) 0.0059(4) -0.0018(4)
O5B 0.0169(5) 0.0196(5) 0.0184(5) -0.0065(4) 0.0052(4) -0.0013(4)
C1B 0.0147(7) 0.0142(7) 0.0171(7) -0.0026(5) 0.0014(6) -0.0010(5)
C2B 0.0197(7) 0.0156(7) 0.0163(7) -0.0032(6) 0.0036(6) -0.0003(6)
C3B 0.0215(8) 0.0205(7) 0.0152(7) -0.0035(6) 0.0005(6) -0.0016(6)
C4B 0.0169(7) 0.0176(7) 0.0161(7) -0.0050(6) 0.0010(6) -0.0039(6)
C5B 0.0141(7) 0.0180(7) 0.0190(7) -0.0027(5) 0.0015(6) -0.0046(6)
C6B 0.0158(7) 0.0160(7) 0.0154(7) -0.0042(5) 0.0003(6) -0.0024(5)
C7B 0.0139(7) 0.0152(7) 0.0192(7) -0.0042(5) 0.0004(6) -0.0016(6)
C8B 0.0164(7) 0.0185(7) 0.0213(7) -0.0043(6) 0.0018(6) -0.0058(6)
C9B 0.0183(7) 0.0189(7) 0.0174(7) -0.0062(6) 0.0015(6) -0.0019(6)
C10B 0.0177(7) 0.0223(8) 0.0212(7) -0.0103(6) -0.0015(6) 0.0003(6)
C11B 0.0157(7) 0.0199(7) 0.0195(7) -0.0054(6) 0.0000(6) 0.0044(6)
C12B 0.0157(7) 0.0138(7) 0.0169(7) -0.0027(5) 0.0004(6) 0.0005(5)
C13B 0.0113(7) 0.0169(7) 0.0176(7) -0.0028(5) 0.0043(5) -0.0011(6)
C14B 0.0122(7) 0.0164(7) 0.0177(7) -0.0037(5) 0.0007(5) -0.0041(6)
C15B 0.0113(7) 0.0184(7) 0.0191(7) -0.0030(5) 0.0047(6) -0.0047(6)
C16B 0.0134(7) 0.0179(7) 0.0161(7) -0.0066(5) 0.0034(5) -0.0034(6)
C17B 0.0117(7) 0.0162(7) 0.0178(7) -0.0040(5) -0.0005(5) -0.0047(6)
C18B 0.0116(7) 0.0194(7) 0.0174(7) -0.0028(5) 0.0037(5) -0.0068(6)
C19B 0.0143(7) 0.0191(7) 0.0156(7) -0.0046(6) 0.0035(6) -0.0030(6)
C20B 0.0174(8) 0.0180(7) 0.0254(8) 0.0016(6) 0.0036(6) -0.0052(6)
C21B 0.0216(8) 0.0251(8) 0.0196(7) -0.0067(6) 0.0037(6) -0.0024(6)
C22B 0.0246(8) 0.0186(8) 0.0256(8) -0.0075(6) -0.0003(7) -0.0016(6)
C23B 0.0199(8) 0.0283(9) 0.0210(8) -0.0070(6) -0.0019(6) -0.0054(7)
C24B 0.0256(9) 0.0243(8) 0.0211(8) -0.0036(7) 0.0016(7) 0.0028(6)
C25B 0.0243(8) 0.0249(8) 0.0211(8) -0.0100(7) -0.0022(6) -0.0045(6)

loop_
_atom_type_symbol
_atom_type_description
_atom_type_scat_dispersion_real
_atom_type_scat_dispersion_imag
_atom_type_scat_source
C C 0.0033 0.0016 'International Tables Vol C Tables 4.2.6.8 and 6.1.1.4'
H H 0.0000 0.0000 'International Tables Vol C Tables 4.2.6.8 and 6.1.1.4'
O O 0.0106 0.0060 'International Tables Vol C Tables 4.2.6.8 and 6.1.1.4'

loop_
_geom_angle_atom_site_label_1
_geom_angle_atom_site_label_2
_geom_angle_atom_site_label_3
_geom_angle_site_symmetry_1
_geom_angle_site_symmetry_3
_geom_angle
_geom_angle_publ_flag
C7A O1A C6A . . 117.69(11) ?
C17A O4A C20A . . 116.72(12) ?
C16A O5A C21A . . 116.35(12) ?
C6A C1A C2A . . 118.52(12) ?
C6A C1A C13A . . 122.70(12) ?
C2A C1A C13A . . 118.71(12) ?
O2A C2A C1A . . 120.48(13) ?
O2A C2A C3A . . 121.12(13) ?
C1A C2A C3A . . 118.36(12) ?
C2A C3A C4A . . 114.67(12) ?
C2A C3A H3AA . . 108.6 ?
C4A C3A H3AA . . 108.6 ?
C2A C3A H3AB . . 108.6 ?
C4A C3A H3AB . . 108.6 ?
H3AA C3A H3AB . . 107.6 ?
C23A C4A C3A . . 109.81(12) ?
C23A C4A C22A . . 109.05(13) ?
C3A C4A C22A . . 110.56(12) ?
C23A C4A C5A . . 108.77(12) ?
C3A C4A C5A . . 108.24(12) ?
C22A C4A C5A . . 110.40(12) ?
C6A C5A C4A . . 112.43(12) ?
C6A C5A H5AA . . 109.1 ?
C4A C5A H5AA . . 109.1 ?
C6A C5A H5AB . . 109.1 ?
C4A C5A H5AB . . 109.1 ?
H5AA C5A H5AB . . 107.9 ?
C1A C6A O1A . . 123.02(12) ?
C1A C6A C5A . . 125.53(12) ?
O1A C6A C5A . . 111.45(12) ?
C12A C7A O1A . . 123.02(12) ?
C12A C7A C8A . . 125.29(13) ?
O1A C7A C8A . . 111.68(12) ?
C7A C8A C9A . . 111.83(12) ?
C7A C8A H8AA . . 109.3 ?
C9A C8A H8AA . . 109.3 ?
C7A C8A H8AB . . 109.3 ?
C9A C8A H8AB . . 109.3 ?
H8AA C8A H8AB . . 107.9 ?
C10A C9A C25A . . 109.77(13) ?
C10A C9A C24A . . 110.97(13) ?
C25A C9A C24A . . 108.99(13) ?
C10A C9A C8A . . 107.73(12) ?
C25A C9A C8A . . 109.27(12) ?
C24A C9A C8A . . 110.09(13) ?
C11A C10A C9A . . 115.36(12) ?
C11A C10A H10A . . 108.4 ?
C9A C10A H10A . . 108.4 ?
C11A C10A H10B . . 108.4 ?
C9A C10A H10B . . 108.4 ?
H10A C10A H10B . . 107.5 ?
O3A C11A C12A . . 120.24(13) ?
O3A C11A C10A . . 121.64(13) ?
C12A C11A C10A . . 118.08(13) ?
C7A C12A C11A . . 118.74(12) ?
C7A C12A C13A . . 122.70(13) ?
C11A C12A C13A . . 118.55(12) ?
C1A C13A C12A . . 108.84(11) ?
C1A C13A C14A . . 109.54(11) ?
C12A C13A C14A . . 111.20(11) ?
C1A C13A H13A . . 109.1 ?
C12A C13A H13A . . 109.1 ?
C14A C13A H13A . . 109.1 ?
C19A C14A C15A . . 119.31(13) ?
C19A C14A C13A . . 121.78(13) ?
C15A C14A C13A . . 118.89(12) ?
C16A C15A C14A . . 120.59(13) ?
C16A C15A H15A . . 119.7 ?
C14A C15A H15A . . 119.7 ?
O5A C16A C15A . . 124.95(13) ?
O5A C16A C17A . . 115.49(13) ?
C15A C16A C17A . . 119.56(14) ?
O4A C17A C18A . . 124.90(13) ?
O4A C17A C16A . . 115.18(13) ?
C18A C17A C16A . . 119.91(13) ?
C17A C18A C19A . . 119.82(13) ?
C17A C18A H18A . . 120.1 ?
C19A C18A H18A . . 120.1 ?
C14A C19A C18A . . 120.80(14) ?
C14A C19A H19A . . 119.6 ?
C18A C19A H19A . . 119.6 ?
O4A C20A H20A . . 109.5 ?
O4A C20A H20B . . 109.5 ?
H20A C20A H20B . . 109.5 ?
O4A C20A H20C . . 109.5 ?
H20A C20A H20C . . 109.5 ?
H20B C20A H20C . . 109.5 ?
O5A C21A H21A . . 109.5 ?
O5A C21A H21B . . 109.5 ?
H21A C21A H21B . . 109.5 ?
O5A C21A H21C . . 109.5 ?
H21A C21A H21C . . 109.5 ?
H21B C21A H21C . . 109.5 ?
C4A C22A H22A . . 109.5 ?
C4A C22A H22B . . 109.5 ?
H22A C22A H22B . . 109.5 ?
C4A C22A H22C . . 109.5 ?
H22A C22A H22C . . 109.5 ?
H22B C22A H22C . . 109.5 ?
C4A C23A H23A . . 109.5 ?
C4A C23A H23B . . 109.5 ?
H23A C23A H23B . . 109.5 ?
C4A C23A H23C . . 109.5 ?
H23A C23A H23C . . 109.5 ?
H23B C23A H23C . . 109.5 ?
C9A C24A H24A . . 109.5 ?
C9A C24A H24B . . 109.5 ?
H24A C24A H24B . . 109.5 ?
C9A C24A H24C . . 109.5 ?
H24A C24A H24C . . 109.5 ?
H24B C24A H24C . . 109.5 ?
C9A C25A H25A . . 109.5 ?
C9A C25A H25B . . 109.5 ?
H25A C25A H25B . . 109.5 ?
C9A C25A H25C . . 109.5 ?
H25A C25A H25C . . 109.5 ?
H25B C25A H25C . . 109.5 ?
C7B O1B C6B . . 117.46(11) ?
C17B O4B C20B . . 116.61(11) ?
C16B O5B C21B . . 112.54(11) ?
C6B C1B C2B . . 118.46(14) ?
C6B C1B C13B . . 122.33(14) ?
C2B C1B C13B . . 119.20(12) ?
O2B C2B C1B . . 120.67(14) ?
O2B C2B C3B . . 121.21(14) ?
C1B C2B C3B . . 118.04(13) ?
C2B C3B C4B . . 115.09(12) ?
C2B C3B H3BA . . 108.5 ?
C4B C3B H3BA . . 108.5 ?
C2B C3B H3BB . . 108.5 ?
C4B C3B H3BB . . 108.5 ?
H3BA C3B H3BB . . 107.5 ?
C23B C4B C22B . . 109.54(13) ?
C23B C4B C3B . . 109.74(12) ?
C22B C4B C3B . . 110.21(12) ?
C23B C4B C5B . . 108.79(12) ?
C22B C4B C5B . . 110.42(12) ?
C3B C4B C5B . . 108.10(12) ?
C6B C5B C4B . . 112.54(12) ?
C6B C5B H5BA . . 109.1 ?
C4B C5B H5BA . . 109.1 ?
C6B C5B H5BB . . 109.1 ?
C4B C5B H5BB . . 109.1 ?
H5BA C5B H5BB . . 107.8 ?
C1B C6B O1B . . 122.38(14) ?
C1B C6B C5B . . 126.03(14) ?
O1B C6B C5B . . 111.58(12) ?
C12B C7B O1B . . 122.74(14) ?
C12B C7B C8B . . 125.82(14) ?
O1B C7B C8B . . 111.44(12) ?
C7B C8B C9B . . 112.29(12) ?
C7B C8B H8BA . . 109.1 ?
C9B C8B H8BA . . 109.1 ?
C7B C8B H8BB . . 109.1 ?
C9B C8B H8BB . . 109.1 ?
H8BA C8B H8BB . . 107.9 ?
C25B C9B C8B . . 109.18(13) ?
C25B C9B C24B . . 109.33(13) ?
C8B C9B C24B . . 110.65(13) ?
C25B C9B C10B . . 110.53(13) ?
C8B C9B C10B . . 107.64(12) ?
C24B C9B C10B . . 109.49(13) ?
C11B C10B C9B . . 112.29(12) ?
C11B C10B H10C . . 109.1 ?
C9B C10B H10C . . 109.1 ?
C11B C10B H10D . . 109.1 ?
C9B C10B H10D . . 109.1 ?
H10C C10B H10D . . 107.9 ?
O3B C11B C12B . . 120.67(15) ?
O3B C11B C10B . . 122.39(14) ?
C12B C11B C10B . . 116.91(13) ?
C7B C12B C11B . . 118.63(14) ?
C7B C12B C13B . . 122.00(14) ?
C11B C12B C13B . . 119.35(13) ?
C12B C13B C1B . . 108.13(12) ?
C12B C13B C14B . . 110.72(12) ?
C1B C13B C14B . . 112.55(12) ?
C12B C13B H13B . . 108.4 ?
C1B C13B H13B . . 108.4 ?
C14B C13B H13B . . 108.4 ?
C19B C14B C15B . . 117.90(13) ?
C19B C14B C13B . . 121.54(13) ?
C15B C14B C13B . . 120.51(12) ?
C16B C15B C14B . . 121.26(13) ?
C16B C15B H15B . . 119.4 ?
C14B C15B H15B . . 119.4 ?
C15B C16B O5B . . 119.43(13) ?
C15B C16B C17B . . 120.43(13) ?
O5B C16B C17B . . 120.12(13) ?
O4B C17B C18B . . 125.18(13) ?
O4B C17B C16B . . 116.13(12) ?
C18B C17B C16B . . 118.69(13) ?
C19B C18B C17B . . 120.14(13) ?
C19B C18B H18B . . 119.9 ?
C17B C18B H18B . . 119.9 ?
C14B C19B C18B . . 121.58(13) ?
C14B C19B H19B . . 119.2 ?
C18B C19B H19B . . 119.2 ?
O4B C20B H20D . . 109.5 ?
O4B C20B H20E . . 109.5 ?
H20D C20B H20E . . 109.5 ?
O4B C20B H20F . . 109.5 ?
H20D C20B H20F . . 109.5 ?
H20E C20B H20F . . 109.5 ?
O5B C21B H21D . . 109.5 ?
O5B C21B H21E . . 109.5 ?
H21D C21B H21E . . 109.5 ?
O5B C21B H21F . . 109.5 ?
H21D C21B H21F . . 109.5 ?
H21E C21B H21F . . 109.5 ?
C4B C22B H22D . . 109.5 ?
C4B C22B H22E . . 109.5 ?
H22D C22B H22E . . 109.5 ?
C4B C22B H22F . . 109.5 ?
H22D C22B H22F . . 109.5 ?
H22E C22B H22F . . 109.5 ?
C4B C23B H23D . . 109.5 ?
C4B C23B H23E . . 109.5 ?
H23D C23B H23E . . 109.5 ?
C4B C23B H23G . . 109.5 ?
H23D C23B H23G . . 109.5 ?
H23E C23B H23G . . 109.5 ?
C9B C24B H24D . . 109.5 ?
C9B C24B H24G . . 109.5 ?
H24D C24B H24G . . 109.5 ?
C9B C24B H24E . . 109.5 ?
H24D C24B H24E . . 109.5 ?
H24G C24B H24E . . 109.5 ?
C9B C25B H25D . . 109.5 ?
C9B C25B H25E . . 109.5 ?
H25D C25B H25E . . 109.5 ?
C9B C25B H25F . . 109.5 ?
H25D C25B H25F . . 109.5 ?
H25E C25B H25F . . 109.5 ?

loop_
_geom_bond_atom_site_label_1
_geom_bond_atom_site_label_2
_geom_bond_site_symmetry_2
_geom_bond_distance
_geom_bond_publ_flag
O1A C7A . 1.3822(17) ?
O1A C6A . 1.3847(16) ?
O2A C2A . 1.2248(18) ?
O3A C11A . 1.2291(18) ?
O4A C17A . 1.3704(17) ?
O4A C20A . 1.4329(17) ?
O5A C16A . 1.3733(18) ?
O5A C21A . 1.4247(19) ?
C1A C6A . 1.340(2) ?
C1A C2A . 1.4768(19) ?
C1A C13A . 1.5102(19) ?
C2A C3A . 1.512(2) ?
C3A C4A . 1.532(2) ?
C3A H3AA . 0.9900 ?
C3A H3AB . 0.9900 ?
C4A C23A . 1.528(2) ?
C4A C22A . 1.537(2) ?
C4A C5A . 1.5390(19) ?
C5A C6A . 1.489(2) ?
C5A H5AA . 0.9900 ?
C5A H5AB . 0.9900 ?
C7A C12A . 1.340(2) ?
C7A C8A . 1.4983(19) ?
C8A C9A . 1.540(2) ?
C8A H8AA . 0.9900 ?
C8A H8AB . 0.9900 ?
C9A C10A . 1.528(2) ?
C9A C25A . 1.534(2) ?
C9A C24A . 1.535(2) ?
C10A C11A . 1.515(2) ?
C10A H10A . 0.9900 ?
C10A H10B . 0.9900 ?
C11A C12A . 1.4730(19) ?
C12A C13A . 1.5167(19) ?
C13A C14A . 1.5289(19) ?
C13A H13A . 1.0000 ?
C14A C19A . 1.3813(19) ?
C14A C15A . 1.399(2) ?
C15A C16A . 1.384(2) ?
C15A H15A . 0.9500 ?
C16A C17A . 1.408(2) ?
C17A C18A . 1.383(2) ?
C18A C19A . 1.396(2) ?
C18A H18A . 0.9500 ?
C19A H19A . 0.9500 ?
C20A H20A . 0.9800 ?
C20A H20B . 0.9800 ?
C20A H20C . 0.9800 ?
C21A H21A . 0.9800 ?
C21A H21B . 0.9800 ?
C21A H21C . 0.9800 ?
C22A H22A . 0.9800 ?
C22A H22B . 0.9800 ?
C22A H22C . 0.9800 ?
C23A H23A . 0.9800 ?
C23A H23B . 0.9800 ?
C23A H23C . 0.9800 ?
C24A H24A . 0.9800 ?
C24A H24B . 0.9800 ?
C24A H24C . 0.9800 ?
C25A H25A . 0.9800 ?
C25A H25B . 0.9800 ?
C25A H25C . 0.9800 ?
O1B C7B . 1.3774(18) ?
O1B C6B . 1.3800(18) ?
O2B C2B . 1.2240(18) ?
O3B C11B . 1.2240(18) ?
O4B C17B . 1.3673(17) ?
O4B C20B . 1.4346(17) ?
O5B C16B . 1.3875(16) ?
O5B C21B . 1.434(2) ?
C1B C6B . 1.346(2) ?
C1B C2B . 1.471(2) ?
C1B C13B . 1.511(2) ?
C2B C3B . 1.512(2) ?
C3B C4B . 1.537(2) ?
C3B H3BA . 0.9900 ?
C3B H3BB . 0.9900 ?
C4B C23B . 1.527(2) ?
C4B C22B . 1.535(2) ?
C4B C5B . 1.538(2) ?
C5B C6B . 1.488(2) ?
C5B H5BA . 0.9900 ?
C5B H5BB . 0.9900 ?
C7B C12B . 1.344(2) ?
C7B C8B . 1.494(2) ?
C8B C9B . 1.530(2) ?
C8B H8BA . 0.9900 ?
C8B H8BB . 0.9900 ?
C9B C25B . 1.528(2) ?
C9B C24B . 1.535(2) ?
C9B C10B . 1.538(2) ?
C10B C11B . 1.511(2) ?
C10B H10C . 0.9900 ?
C10B H10D . 0.9900 ?
C11B C12B . 1.474(2) ?
C12B C13B . 1.511(2) ?
C13B C14B . 1.530(2) ?
C13B H13B . 1.0000 ?
C14B C19B . 1.391(2) ?
C14B C15B . 1.4026(19) ?
C15B C16B . 1.380(2) ?
C15B H15B . 0.9500 ?
C16B C17B . 1.4090(19) ?
C17B C18B . 1.394(2) ?
C18B C19B . 1.393(2) ?
C18B H18B . 0.9500 ?
C19B H19B . 0.9500 ?
C20B H20D . 0.9800 ?
C20B H20E . 0.9800 ?
C20B H20F . 0.9800 ?
C21B H21D . 0.9800 ?
C21B H21E . 0.9800 ?
C21B H21F . 0.9800 ?
C22B H22D . 0.9800 ?
C22B H22E . 0.9800 ?
C22B H22F . 0.9800 ?
C23B H23D . 0.9800 ?
C23B H23E . 0.9800 ?
C23B H23G . 0.9800 ?
C24B H24D . 0.9800 ?
C24B H24G . 0.9800 ?
C24B H24E . 0.9800 ?
C25B H25D . 0.9800 ?
C25B H25E . 0.9800 ?
C25B H25F . 0.9800 ?

loop_
_geom_hbond_atom_site_label_D
_geom_hbond_atom_site_label_H
_geom_hbond_atom_site_label_A
_geom_hbond_site_symmetry_A
_geom_hbond_distance_DH
_geom_hbond_distance_HA
_geom_hbond_distance_DA
_geom_hbond_angle_DHA
_geom_hbond_publ_flag
C10A H10A O4A 1_545 0.99 2.38 3.2817(19) 152 yes
C18A H18A O2A 2_565 0.95 2.35 3.2943(19) 176 yes
C18B H18B O2B 2_656 0.95 2.45 3.4000(19) 175 yes
C20A H20A O3A 1_565 0.98 2.59 3.4144(19) 142 yes
C24B H24D O4A 2_566 0.98 2.48 3.453(2) 171 yes

loop_
_geom_torsion_atom_site_label_1
_geom_torsion_atom_site_label_2
_geom_torsion_atom_site_label_3
_geom_torsion_atom_site_label_4
_geom_torsion_site_symmetry_1
_geom_torsion_site_symmetry_2
_geom_torsion_site_symmetry_3
_geom_torsion_site_symmetry_4
_geom_torsion
_geom_torsion_publ_flag
C6A C1A C2A O2A . . . . 174.17(14) ?
C13A C1A C2A O2A . . . . -8.7(2) ?
C6A C1A C2A C3A . . . . -3.5(2) ?
C13A C1A C2A C3A . . . . 173.59(13) ?
O2A C2A C3A C4A . . . . 156.42(14) ?
C1A C2A C3A C4A . . . . -25.91(19) ?
C2A C3A C4A C23A . . . . 169.58(12) ?
C2A C3A C4A C22A . . . . -70.06(16) ?
C2A C3A C4A C5A . . . . 50.97(16) ?
C23A C4A C5A C6A . . . . -168.10(13) ?
C3A C4A C5A C6A . . . . -48.84(16) ?
C22A C4A C5A C6A . . . . 72.29(16) ?
C2A C1A C6A O1A . . . . -175.93(13) ?
C13A C1A C6A O1A . . . . 7.1(2) ?
C2A C1A C6A C5A . . . . 4.7(2) ?
C13A C1A C6A C5A . . . . -172.24(13) ?
C7A O1A C6A C1A . . . . 5.0(2) ?
C7A O1A C6A C5A . . . . -175.62(12) ?
C4A C5A C6A C1A . . . . 23.1(2) ?
C4A C5A C6A O1A . . . . -156.26(12) ?
C6A O1A C7A C12A . . . . -6.9(2) ?
C6A O1A C7A C8A . . . . 172.65(12) ?
C12A C7A C8A C9A . . . . -27.0(2) ?
O1A C7A C8A C9A . . . . 153.46(12) ?
C7A C8A C9A C10A . . . . 50.47(16) ?
C7A C8A C9A C25A . . . . 169.68(13) ?
C7A C8A C9A C24A . . . . -70.65(16) ?
C25A C9A C10A C11A . . . . -169.89(13) ?
C24A C9A C10A C11A . . . . 69.58(16) ?
C8A C9A C10A C11A . . . . -51.00(16) ?
C9A C10A C11A O3A . . . . -156.99(14) ?
C9A C10A C11A C12A . . . . 25.40(19) ?
O1A C7A C12A C11A . . . . 178.17(13) ?
C8A C7A C12A C11A . . . . -1.3(2) ?
O1A C7A C12A C13A . . . . -3.2(2) ?
C8A C7A C12A C13A . . . . 177.30(14) ?
O3A C11A C12A C7A . . . . -175.04(14) ?
C10A C11A C12A C7A . . . . 2.6(2) ?
O3A C11A C12A C13A . . . . 6.3(2) ?
C10A C11A C12A C13A . . . . -176.08(13) ?
C6A C1A C13A C12A . . . . -15.15(19) ?
C2A C1A C13A C12A . . . . 167.88(12) ?
C6A C1A C13A C14A . . . . 106.62(15) ?
C2A C1A C13A C14A . . . . -70.35(16) ?
C7A C12A C13A C1A . . . . 13.27(19) ?
C11A C12A C13A C1A . . . . -168.10(12) ?
C7A C12A C13A C14A . . . . -107.48(16) ?
C11A C12A C13A C14A . . . . 71.14(16) ?
C1A C13A C14A C19A . . . . 120.01(14) ?
C12A C13A C14A C19A . . . . -119.65(14) ?
C1A C13A C14A C15A . . . . -58.45(16) ?
C12A C13A C14A C15A . . . . 61.90(16) ?
C19A C14A C15A C16A . . . . -0.4(2) ?
C13A C14A C15A C16A . . . . 178.06(12) ?
C21A O5A C16A C15A . . . . 4.6(2) ?
C21A O5A C16A C17A . . . . -175.41(14) ?
C14A C15A C16A O5A . . . . -179.48(13) ?
C14A C15A C16A C17A . . . . 0.5(2) ?
C20A O4A C17A C18A . . . . -1.9(2) ?
C20A O4A C17A C16A . . . . 177.96(12) ?
O5A C16A C17A O4A . . . . -0.01(18) ?
C15A C16A C17A O4A . . . . 179.99(12) ?
O5A C16A C17A C18A . . . . 179.82(13) ?
C15A C16A C17A C18A . . . . -0.2(2) ?
O4A C17A C18A C19A . . . . 179.58(13) ?
C16A C17A C18A C19A . . . . -0.2(2) ?
C15A C14A C19A C18A . . . . 0.0(2) ?
C13A C14A C19A C18A . . . . -178.43(12) ?
C17A C18A C19A C14A . . . . 0.3(2) ?
C6B C1B C2B O2B . . . . 175.45(14) ?
C13B C1B C2B O2B . . . . -3.2(2) ?
C6B C1B C2B C3B . . . . -1.2(2) ?
C13B C1B C2B C3B . . . . -179.85(13) ?
O2B C2B C3B C4B . . . . 155.50(14) ?
C1B C2B C3B C4B . . . . -27.87(19) ?
C2B C3B C4B C23B . . . . 169.74(13) ?
C2B C3B C4B C22B . . . . -69.55(17) ?
C2B C3B C4B C5B . . . . 51.22(17) ?
C23B C4B C5B C6B . . . . -166.56(12) ?
C22B C4B C5B C6B . . . . 73.19(16) ?
C3B C4B C5B C6B . . . . -47.44(16) ?
C2B C1B C6B O1B . . . . -175.04(13) ?
C13B C1B C6B O1B . . . . 3.6(2) ?
C2B C1B C6B C5B . . . . 3.8(2) ?
C13B C1B C6B C5B . . . . -177.60(14) ?
C7B O1B C6B C1B . . . . 13.7(2) ?
C7B O1B C6B C5B . . . . -165.29(12) ?
C4B C5B C6B C1B . . . . 22.4(2) ?
C4B C5B C6B O1B . . . . -158.66(12) ?
C6B O1B C7B C12B . . . . -11.9(2) ?
C6B O1B C7B C8B . . . . 167.92(12) ?
C12B C7B C8B C9B . . . . -17.6(2) ?
O1B C7B C8B C9B . . . . 162.62(12) ?
C7B C8B C9B C25B . . . . 167.61(12) ?
C7B C8B C9B C24B . . . . -72.01(16) ?
C7B C8B C9B C10B . . . . 47.59(16) ?
C25B C9B C10B C11B . . . . -177.59(13) ?
C8B C9B C10B C11B . . . . -58.43(16) ?
C24B C9B C10B C11B . . . . 61.91(17) ?
C9B C10B C11B O3B . . . . -144.04(15) ?
C9B C10B C11B C12B . . . . 38.10(18) ?
O1B C7B C12B C11B . . . . 174.40(12) ?
C8B C7B C12B C11B . . . . -5.4(2) ?
O1B C7B C12B C13B . . . . -7.2(2) ?
C8B C7B C12B C13B . . . . 173.05(13) ?
O3B C11B C12B C7B . . . . 176.85(14) ?
C10B C11B C12B C7B . . . . -5.3(2) ?
O3B C11B C12B C13B . . . . -1.6(2) ?
C10B C11B C12B C13B . . . . 176.29(12) ?
C7B C12B C13B C1B . . . . 21.57(18) ?
C11B C12B C13B C1B . . . . -160.03(12) ?
C7B C12B C13B C14B . . . . -102.17(16) ?
C11B C12B C13B C14B . . . . 76.23(16) ?
C6B C1B C13B C12B . . . . -19.82(19) ?
C2B C1B C13B C12B . . . . 158.77(12) ?
C6B C1B C13B C14B . . . . 102.80(16) ?
C2B C1B C13B C14B . . . . -78.61(16) ?
C12B C13B C14B C19B . . . . -123.15(15) ?
C1B C13B C14B C19B . . . . 115.69(15) ?
C12B C13B C14B C15B . . . . 54.28(18) ?
C1B C13B C14B C15B . . . . -66.88(18) ?
C19B C14B C15B C16B . . . . 0.4(2) ?
C13B C14B C15B C16B . . . . -177.13(14) ?
C14B C15B C16B O5B . . . . -178.82(14) ?
C14B C15B C16B C17B . . . . -0.2(2) ?
C21B O5B C16B C15B . . . . -103.40(16) ?
C21B O5B C16B C17B . . . . 78.01(17) ?
C20B O4B C17B C18B . . . . -6.1(2) ?
C20B O4B C17B C16B . . . . 173.68(13) ?
C15B C16B C17B O4B . . . . -179.75(14) ?
O5B C16B C17B O4B . . . . -1.2(2) ?
C15B C16B C17B C18B . . . . 0.1(2) ?
O5B C16B C17B C18B . . . . 178.66(13) ?
O4B C17B C18B C19B . . . . 179.72(14) ?
C16B C17B C18B C19B . . . . -0.1(2) ?
C15B C14B C19B C18B . . . . -0.4(2) ?
C13B C14B C19B C18B . . . . 177.09(14) ?
C17B C18B C19B C14B . . . . 0.3(2) ?
